data_9008030
loop_
_publ_author_name
'Grime, H.'
'Santos, J. A.'

_publ_section_title
;
 The structure and colour of anhydrous cobalt chloride, CoCl2,
 at room and very low temperatures
;
_journal_name_full 'Zeitschrift fur Kristallographie'
_journal_page_first 136
_journal_page_last 141
_journal_volume 88
_journal_year 1934
_chemical_formula_structural CoCl2
_chemical_formula_sum 'Cl2 Co'
_space_group_IT_number 166
_symmetry_space_group_name_Hall '-P 3* 2'
_symmetry_space_group_name_H-M 'R -3 m :R'
_cell_angle_alpha 33.43
_cell_angle_beta 33.43
_cell_angle_gamma 33.43
_cell_length_a 6.16
_cell_length_b 6.16
_cell_length_c 6.16
_cell_formula_units_Z 1
_cell_volume 63.178
_exptl_crystal_density_diffrn 3.413
_cod_original_sg_symbol_H-M 'R -3 m'
_cod_original_formula_sum 'Co Cl2'
_cod_database_code 9008030

loop_
_symmetry_equiv_pos_as_xyz
x,y,z
-x,-z,-y
-z,-x,-y
y,x,z
y,z,x
-z,-y,-x
-x,-y,-z
x,z,y
z,x,y
-y,-x,-z
-y,-z,-x
z,y,x

loop_
_atom_site_label
_atom_site_fract_x
_atom_site_fract_y
_atom_site_fract_z
Co 0.00000 0.00000 0.00000
Cl 0.25000 0.25000 0.25000

_cod_duplicate_entry 1011293
